data_7115981
loop_
_publ_author_name
'Marco Taddei'
'Ferdinando Costantino'
'Fabio Marmottini'
'Angiolina Comotti'
'Piero Sozzani'
'Riccardo Vivani'

_publ_section_title
;
 The first route to highly stable crystalline microporous zirconium
 phosphonate metal-organic frameworks
;
_journal_name_full Chem.Commun.
_journal_page_first 14831
_journal_paper_doi 10.1039/C4cc06223J
_journal_volume 50
_journal_year 2014
_chemical_formula_moiety Zr{C3N3[(HO3PCH2)C6H4]2[(H2O3PCH2)C6H4]}2_10H2O
_chemical_formula_sum 'C48 N6 O28 P6 Zr'
_chemical_formula_weight 1385.61
_chemical_name_systematic UPG-1
_space_group_IT_number 148
_symmetry_cell_setting trigonal
_symmetry_space_group_name_Hall '-R 3'
_symmetry_space_group_name_H-M 'R -3 :H'
_cell_angle_alpha 90.0
_cell_angle_beta 90.0
_cell_angle_gamma 120.0
_cell_formula_units_Z 9
_cell_length_a 60.6741(15)
_cell_length_b 60.6741
_cell_length_c 5.12775(27)
_cell_measurement_temperature 298
_cell_volume 16348.0(10)
_computing_structure_refinement GSAS
_diffrn_ambient_temperature 298
_diffrn_radiation_polarisn_ratio 0.5
_diffrn_radiation_probe x-ray
_exptl_absorpt_correction_T_max 1.00000
_exptl_absorpt_correction_T_min 1.00000
_exptl_absorpt_process_details
;   GSAS Absorption/surface roughness correction: function number 0
 No correction is applied.
;
_pd_calc_method 'Rietveld Refinement'
_pd_phase_name UPG-1
_pd_proc_info_datetime 2014-06-30T11:38:10
_pd_proc_ls_background_function
;   GSAS Background function number 1 with 22 terms.
 Shifted Chebyshev function of 1st kind
      1:    2510.49     2:   -2107.36     3:    528.602     4:   -176.105    
      5:    276.631     6:   -377.341     7:    187.080     8:    19.4092    
      9:   -52.8026    10:   -70.0328    11:    174.397    12:   -116.870    
     13:    8.17831    14:    7.67381    15:    68.1973    16:   -97.2824    
     17:    72.9595    18:   -34.7315    19:    57.2548    20:   -47.6956    
     21:    40.3030    22:   -19.3188    
;
_pd_proc_ls_peak_cutoff 0.00100
_pd_proc_ls_profile_function
;
 CW Profile function number 3 with  19 terms
 Pseudovoigt profile coefficients as parameterized in
 P. Thompson, D.E. Cox & J.B. Hastings (1987). J. Appl. Cryst.,20,79-83.
 Asymmetry correction of L.W. Finger, D.E. Cox & A. P. Jephcoat (1994).
 J. Appl. Cryst.,27,892-900.
 Peak tails are ignored  where the intensity is below 0.0010 times the peak

;
_pd_proc_ls_prof_R_factor 0.0568
_pd_proc_ls_prof_wR_expected 0.0167
_pd_proc_ls_prof_wR_factor 0.0750
_refine_ls_goodness_of_fit_all 5.17
_refine_ls_matrix_type full
_refine_ls_number_parameters 158
_refine_ls_number_restraints 136
_refine_ls_R_Fsqd_factor 0.10976
_refine_ls_shift/su_max 0.08
_refine_ls_shift/su_mean 0.01
_cod_data_source_file c4cc06223j2.cif
_cod_data_source_block UPG-1
_cod_depositor_comments
;
The following automatic conversions were performed:

'_geom_bond_publ_flag' value 'N' changed to 'n' according to the
built-in table from CIF Core dictionary named 'cif_core.dic' version
2.4.1 from 2010-06-29 (95 times).

'_geom_angle_publ_flag' value 'N'
changed to 'n' according to the built-in table from CIF Core
dictionary named 'cif_core.dic' version 2.4.1 from 2010-06-29 (81
time).

Automatic conversion script
Id: cif_fix_values 2827 2014-09-09 07:05:25Z andrius 
;
_cod_original_sg_symbol_H-M 'R -3'
_cod_database_code 7115981
_gsas_exptl_extinct_corr_t_min 1.00000
_gsas_exptl_extinct_corr_t_max 1.00000

loop_
_symmetry_equiv_pos_site_id
_symmetry_equiv_pos_as_xyz
1 +x,+y,+z
2 -y,x-y,+z
3 y-x,-x,+z
4 -x,-y,-z
5 +y,y-x,-z
6 x-y,+x,-z
7 +x+1/3,+y+2/3,+z+2/3
8 -y+1/3,x-y+2/3,+z+2/3
9 y-x+1/3,-x+2/3,+z+2/3
10 -x+2/3,-y+1/3,-z+1/3
11 +y+2/3,y-x+1/3,-z+1/3
12 x-y+2/3,+x+1/3,-z+1/3
13 +x+2/3,+y+1/3,+z+1/3
14 -y+2/3,x-y+1/3,+z+1/3
15 y-x+2/3,-x+1/3,+z+1/3
16 -x+1/3,-y+2/3,-z+2/3
17 +y+1/3,y-x+2/3,-z+2/3
18 x-y+1/3,+x+2/3,-z+2/3

loop_
_atom_site_type_symbol
_atom_site_label
_atom_site_fract_x
_atom_site_fract_y
_atom_site_fract_z
_atom_site_occupancy
_atom_site_thermal_displace_type
_atom_site_U_iso_or_equiv
_atom_site_symmetry_multiplicity
C C1 0.1061(6) 0.5866(6) 0.542(7) 1.0 Uiso 0.0153(28) 18
C C2 0.0903(7) 0.5748(7) 0.751(7) 1.0 Uiso 0.0153(28) 18
C C3 0.0761(5) 0.5847(5) 0.861(6) 1.0 Uiso 0.0153(28) 18
C C4 0.0834(6) 0.6095(7) 0.807(8) 1.0 Uiso 0.0153(28) 18
C C5 0.1026(8) 0.6228(7) 0.615(7) 1.0 Uiso 0.0153(28) 18
C C6 0.1148(5) 0.6112(5) 0.492(6) 1.0 Uiso 0.0153(28) 18
P P7 0.02345(29) 0.54672(27) 1.0283(33) 1.0 Uiso 0.0153(28) 18
O O8 0.0178(5) 0.5278(5) 0.788(5) 1.0 Uiso 0.0153(28) 18
O O9 0.0116(5) 0.5294(5) 1.248(6) 1.0 Uiso 0.0153(28) 18
C C10 0.1339(5) 0.6257(5) 0.261(5) 1.0 Uiso 0.0153(28) 18
N N11 0.1495(6) 0.6176(6) 0.131(6) 1.0 Uiso 0.0153(28) 18
O O12 0.0093(8) 0.5619(7) 0.969(7) 1.0 Uiso 0.0153(28) 18
C C13 0.0587(5) 0.5715(7) 1.100(6) 1.0 Uiso 0.0153(28) 18
N N14 0.1435(5) 0.6499(5) 0.260(5) 1.0 Uiso 0.0153(28) 18
C C15 0.1554(5) 0.6626(5) 0.054(5) 1.0 Uiso 0.0153(28) 18
N N16 0.1686(6) 0.6550(5) -0.097(6) 1.0 Uiso 0.0153(28) 18
C C17 0.1638(5) 0.6306(5) -0.072(6) 1.0 Uiso 0.0153(28) 18
C C18 0.1613(5) 0.6880(5) 0.072(5) 1.0 Uiso 0.0153(28) 18
C C19 0.1479(7) 0.6925(6) 0.255(6) 1.0 Uiso 0.0153(28) 18
C C20 0.1519(7) 0.7167(6) 0.307(7) 1.0 Uiso 0.0153(28) 18
C C21 0.1668(5) 0.7359(6) 0.148(6) 1.0 Uiso 0.0153(28) 18
C C22 0.1777(8) 0.7311(7) -0.068(6) 1.0 Uiso 0.0153(28) 18
C C23 0.1767(6) 0.7067(7) -0.095(7) 1.0 Uiso 0.0153(28) 18
C C24 0.1803(5) 0.6198(6) -0.225(6) 1.0 Uiso 0.0153(28) 18
C C25 0.1872(6) 0.6242(7) -0.492(7) 1.0 Uiso 0.0153(28) 18
C C26 0.1798(6) 0.5987(6) -0.126(7) 1.0 Uiso 0.0153(28) 18
C C27 0.1971(6) 0.5905(7) -0.228(7) 1.0 Uiso 0.0153(28) 18
C C28 0.2053(5) 0.5950(6) -0.482(6) 1.0 Uiso 0.0153(28) 18
C C29 0.2041(7) 0.6148(7) -0.610(7) 1.0 Uiso 0.0153(28) 18
C C30 0.2127(5) 0.5782(7) -0.614(8) 1.0 Uiso 0.0153(28) 18
P P31 0.24285(26) 0.58427(30) -0.539(4) 1.0 Uiso 0.0153(28) 18
C C32 0.1682(7) 0.7615(6) 0.193(6) 1.0 Uiso 0.0153(28) 18
P P33 0.15332(33) 0.76875(29) -0.063(4) 1.0 Uiso 0.0153(28) 18
O O34 0.1563(8) 0.7557(7) -0.294(6) 1.0 Uiso 0.0153(28) 18
O O35 0.1652(4) 0.79957(29) -0.109(6) 1.0 Uiso 0.0153(28) 18
O O36 0.1229(6) 0.7559(8) -0.004(8) 1.0 Uiso 0.0153(28) 18
O O37 0.2536(7) 0.5811(7) -0.783(7) 1.0 Uiso 0.0153(28) 18
O O38 0.2586(5) 0.6091(6) -0.425(7) 1.0 Uiso 0.0153(28) 18
O O39 0.2437(7) 0.5672(7) -0.344(7) 1.0 Uiso 0.0153(28) 18
Zr Zr45 0.0 0.5 0.5 1.0 Uiso 0.0153(28) 9
O Ow1 0.6007(11) 0.6296(9) 0.582(9) 1.0 Uiso 0.0153(28) 18
O Ow2 0.9686(7) 0.9702(7) 0.321(9) 1.0 Uiso 0.0153(28) 18
O Ow3 0.3584(10) 1.0326(9) 0.529(10) 1.0 Uiso 0.0153(28) 18
O Ow4 0.3704(9) 0.4063(10) 0.424(10) 1.0 Uiso 0.0153(28) 18
O Ow5 0.6039(9) 0.9648(9) 0.917(10) 1.0 Uiso 0.0153(28) 18

loop_
_atom_type_symbol
_atom_type_number_in_cell
_atom_type_scat_dispersion_real
_atom_type_scat_dispersion_imag
_atom_type_scat_Cromer_Mann_a1
_atom_type_scat_Cromer_Mann_a2
_atom_type_scat_Cromer_Mann_a3
_atom_type_scat_Cromer_Mann_a4
_atom_type_scat_Cromer_Mann_b1
_atom_type_scat_Cromer_Mann_b2
_atom_type_scat_Cromer_Mann_b3
_atom_type_scat_Cromer_Mann_b4
_atom_type_scat_Cromer_Mann_c
_atom_type_scat_source
C 432.0 0.000 0.000 2.31000 20.8439 1.02000 10.2075 1.58860 0.56870 0.86500 51.6512 0.21560 International_Tables_Vol_C
P 54.0 0.000 0.000 6.43450 1.90670 4.17910 27.1570 1.78000 0.52600 1.49080 68.1645 1.11490 International_Tables_Vol_C
O 252.0 0.000 0.000 3.04850 13.2771 2.28680 5.70110 1.54630 0.32390 0.86700 32.9089 0.25080 International_Tables_Vol_C
N 54.0 0.000 0.000 12.2126 0.00570 3.13220 9.89330 2.01250 28.9975 1.16630 0.58260 -11.529 International_Tables_Vol_C
Zr 9.0 0.000 0.000 17.8765 1.27618 10.9480 11.9160 5.41732 0.11762 3.65721 87.6627 2.06929 International_Tables_Vol_C

loop_
_diffrn_radiation_wavelength
_diffrn_radiation_wavelength_wt
_diffrn_radiation_type
_diffrn_radiation_wavelength_id
1.540600 1.000 K\a 1
1.544400 0.500 K\a 2

loop_
_geom_angle_atom_site_label_1
_geom_angle_atom_site_label_2
_geom_angle_atom_site_label_3
_geom_angle
_geom_angle_site_symmetry_1
_geom_angle_site_symmetry_3
_geom_angle_publ_flag
C2 C1 C6 121.2(19) 1_555 1_555 n
C1 C2 C3 120.7(17) 1_555 1_555 n
C2 C3 C4 117.4(15) 1_555 1_555 n
C2 C3 C13 120.4(16) 1_555 1_555 n
C4 C3 C13 119.3(16) 1_555 1_555 n
C3 C4 C5 119.1(18) 1_555 1_555 n
C4 C5 C6 120.8(19) 1_555 1_555 n
C1 C6 C5 117.3(14) 1_555 1_555 n
C1 C6 C10 122.6(15) 1_555 1_555 n
C5 C6 C10 118.8(16) 1_555 1_555 n
O8 P7 O9 102.9(11) 1_555 1_555 n
O8 P7 O12 106.9(14) 1_555 1_555 n
O8 P7 C13 117.4(12) 1_555 1_555 n
O9 P7 O12 110.8(13) 1_555 1_555 n
O9 P7 C13 111.6(12) 1_555 1_555 n
O12 P7 C13 107.1(15) 1_555 1_555 n
P7 O8 Zr45 164.0(17) 1_555 1_555 n
P7 O9 Zr45 163.0(22) 1_555 1_556 n
C6 C10 N11 125.9(14) 1_555 1_555 n
C6 C10 N14 115.3(13) 1_555 1_555 n
N11 C10 N14 112.9(15) 1_555 1_555 n
C10 N11 C17 120.7(16) 1_555 1_555 n
C3 C13 P7 116.7(12) 1_555 1_555 n
C10 N14 C15 118.9(14) 1_555 1_555 n
N14 C15 N16 120.9(12) 1_555 1_555 n
N14 C15 C18 111.0(13) 1_555 1_555 n
N16 C15 C18 123.1(14) 1_555 1_555 n
C15 N16 C17 118.5(13) 1_555 1_555 n
N11 C17 N16 115.8(16) 1_555 1_555 n
N11 C17 C24 119.0(15) 1_555 1_555 n
N16 C17 C24 123.1(13) 1_555 1_555 n
C15 C18 C19 114.8(14) 1_555 1_555 n
C15 C18 C23 124.6(15) 1_555 1_555 n
C19 C18 C23 120.1(16) 1_555 1_555 n
C18 C19 C20 122.6(17) 1_555 1_555 n
C19 C20 C21 119.5(14) 1_555 1_555 n
C20 C21 C22 119.0(20) 1_555 1_555 n
C20 C21 C32 117.8(14) 1_555 1_555 n
C22 C21 C32 122.7(16) 1_555 1_555 n
C21 C22 C23 120.3(16) 1_555 1_555 n
C18 C23 C22 116.9(15) 1_555 1_555 n
C17 C24 C25 124.5(15) 1_555 1_555 n
C17 C24 C26 117.6(13) 1_555 1_555 n
C25 C24 C26 114.0(19) 1_555 1_555 n
C24 C25 C29 119.9(16) 1_555 1_555 n
C24 C26 C27 120.0(15) 1_555 1_555 n
C26 C27 C28 121.4(16) 1_555 1_555 n
C27 C28 C29 116.6(19) 1_555 1_555 n
C27 C28 C30 120.3(20) 1_555 1_555 n
C29 C28 C30 122.9(13) 1_555 1_555 n
C25 C29 C28 117.9(14) 1_555 1_555 n
C28 C30 P31 114.2(14) 1_555 1_555 n
C30 P31 O37 105.9(12) 1_555 1_555 n
C30 P31 O38 113.1(14) 1_555 1_555 n
C30 P31 O39 114.5(14) 1_555 1_555 n
O37 P31 O38 112.1(14) 1_555 1_555 n
O37 P31 O39 108.4(15) 1_555 1_555 n
O38 P31 O39 102.9(14) 1_555 1_555 n
C21 C32 P33 111.4(13) 1_555 1_555 n
C32 P33 O34 104.2(12) 1_555 1_555 n
C32 P33 O35 113.6(13) 1_555 1_555 n
C32 P33 O36 109.8(13) 1_555 1_555 n
O34 P33 O35 112.9(15) 1_555 1_555 n
O34 P33 O36 107.7(14) 1_555 1_555 n
O35 P33 O36 108.5(15) 1_555 1_555 n
P33 O35 Zr45 159.9(14) 1_555 14_564 n
O8 Zr45 O8 180.0 1_555 4_566 n
O8 Zr45 O9 86.0(6) 1_555 1_554 n
O8 Zr45 O9 94.0(6) 1_555 4_567 n
O8 Zr45 O35 89.1(9) 1_555 9_455 n
O8 Zr45 O35 90.9(9) 1_555 12_555 n
O8 Zr45 O9 94.0(6) 4_566 1_554 n
O8 Zr45 O9 86.0(6) 4_566 4_567 n
O8 Zr45 O35 90.9(9) 4_566 9_455 n
O8 Zr45 O35 89.1(9) 4_566 12_555 n
O9 Zr45 O9 180.0 1_554 4_567 n
O9 Zr45 O35 88.4(9) 1_554 9_455 n
O9 Zr45 O35 91.6(9) 1_554 12_555 n
O9 Zr45 O35 91.6(9) 4_567 9_455 n
O9 Zr45 O35 88.4(9) 4_567 12_555 n
O35 Zr45 O35 180.0 9_455 12_555 n

loop_
_geom_bond_atom_site_label_1
_geom_bond_atom_site_label_2
_geom_bond_distance
_geom_bond_site_symmetry_2
_geom_bond_publ_flag
C1 C2 1.372(23) 1_555 n
C1 C6 1.335(23) 1_555 n
C2 C1 1.372(23) 1_555 n
C2 C3 1.395(23) 1_555 n
C3 C2 1.395(23) 1_555 n
C3 C4 1.367(23) 1_555 n
C3 C13 1.553(23) 1_555 n
C4 C3 1.367(23) 1_555 n
C4 C5 1.427(23) 1_555 n
C5 C4 1.427(23) 1_555 n
C5 C6 1.404(23) 1_555 n
C6 C1 1.335(23) 1_555 n
C6 C5 1.404(23) 1_555 n
C6 C10 1.580(21) 1_555 n
P7 O8 1.604(17) 1_555 n
P7 O9 1.461(18) 1_555 n
P7 O12 1.570(23) 1_555 n
P7 C13 1.939(20) 1_555 n
O8 P7 1.604(17) 1_555 n
O8 Zr45 2.087(14) 1_555 n
O9 P7 1.461(18) 1_555 n
O9 Zr45 2.023(15) 1_556 n
C10 C6 1.580(21) 1_555 n
C10 N11 1.429(21) 1_555 n
C10 N14 1.282(10) 1_555 n
C10 C15 2.219(19) 1_555 n
N11 C10 1.429(21) 1_555 n
N11 C17 1.332(22) 1_555 n
O12 P7 1.570(23) 1_555 n
C13 C3 1.553(23) 1_555 n
C13 P7 1.939(20) 1_555 n
N14 C10 1.282(10) 1_555 n
N14 C15 1.295(10) 1_555 n
C15 C10 2.219(19) 1_555 n
C15 N14 1.295(10) 1_555 n
C15 N16 1.349(22) 1_555 n
C15 C18 1.403(20) 1_555 n
N16 C15 1.349(22) 1_555 n
N16 C17 1.362(22) 1_555 n
C17 N11 1.332(22) 1_555 n
C17 N16 1.362(22) 1_555 n
C17 C24 1.644(21) 1_555 n
C18 C15 1.403(20) 1_555 n
C18 C19 1.357(22) 1_555 n
C18 C23 1.354(22) 1_555 n
C19 C18 1.357(22) 1_555 n
C19 C20 1.388(23) 1_555 n
C20 C19 1.388(23) 1_555 n
C20 C21 1.333(22) 1_555 n
C21 C20 1.333(22) 1_555 n
C21 C22 1.398(23) 1_555 n
C21 C32 1.526(22) 1_555 n
C22 C21 1.398(23) 1_555 n
C22 C23 1.456(23) 1_555 n
C23 C18 1.354(22) 1_555 n
C23 C22 1.456(23) 1_555 n
C24 C17 1.644(21) 1_555 n
C24 C25 1.417(23) 1_555 n
C24 C26 1.366(22) 1_555 n
C25 C24 1.417(23) 1_555 n
C25 C29 1.528(23) 1_555 n
C26 C24 1.366(22) 1_555 n
C26 C27 1.463(23) 1_555 n
C27 C26 1.463(23) 1_555 n
C27 C28 1.372(23) 1_555 n
C28 C27 1.372(23) 1_555 n
C28 C29 1.398(22) 1_555 n
C28 C30 1.473(22) 1_555 n
C29 C25 1.528(23) 1_555 n
C29 C28 1.398(22) 1_555 n
C30 C28 1.473(22) 1_555 n
C30 P31 1.720(22) 1_555 n
P31 C30 1.720(22) 1_555 n
P31 O37 1.469(23) 1_555 n
P31 O38 1.445(23) 1_555 n
P31 O39 1.461(23) 1_555 n
C32 C21 1.526(22) 1_555 n
C32 P33 1.771(22) 1_555 n
P33 C32 1.771(22) 1_555 n
P33 O34 1.486(23) 1_555 n
P33 O35 1.650(17) 1_555 n
P33 O36 1.636(23) 1_555 n
O34 P33 1.486(23) 1_555 n
O35 P33 1.650(17) 1_555 n
O35 Zr45 2.028(17) 14_564 n
O36 P33 1.636(23) 1_555 n
O37 P31 1.469(23) 1_555 n
O38 P31 1.445(23) 1_555 n
O39 P31 1.461(23) 1_555 n
Zr45 O8 2.087(14) 1_555 n
Zr45 O8 2.087(14) 4_566 n
Zr45 O9 2.023(15) 1_554 n
Zr45 O9 2.023(15) 4_567 n
Zr45 O35 2.028(17) 9_455 n
Zr45 O35 2.028(17) 12_555 n
